data_4071560
loop_
_publ_author_name
'Lorber, Christian'
'Choukroun, Robert'
'Vendier, Laure'

_publ_section_title
;
 Reactivity of B(C6F5)3with Simple Early Transition Metal Alkoxides:
 Alkoxide-Aryl Exchange, THF Ring-Opening, or Acetonitrile CC Coupling
;
_journal_issue 19
_journal_name_full Organometallics
_journal_page_first 5017
_journal_paper_doi 10.1021/om800234z
_journal_volume 27
_journal_year 2008
_chemical_compound_source 'synthesis as described'
_chemical_formula_moiety 'C30 H42 F10 O6 Ti2'
_chemical_formula_sum 'C30 H42 F10 O6 Ti2'
_chemical_formula_weight 784.38
_chemical_name_systematic
;
 ?
;
_space_group_IT_number 14
_symmetry_cell_setting monoclinic
_symmetry_Int_Tables_number 14
_symmetry_space_group_name_Hall '-P 2yn'
_symmetry_space_group_name_H-M 'P 1 21/n 1'
_atom_sites_solution_hydrogens geom
_atom_sites_solution_primary direct
_atom_sites_solution_secondary difmap
_cell_angle_alpha 90
_cell_angle_beta 96.564(7)
_cell_angle_gamma 90
_cell_formula_units_Z 2
_cell_length_a 8.9690(7)
_cell_length_b 16.8220(14)
_cell_length_c 12.0463(10)
_cell_measurement_reflns_used 4500
_cell_measurement_temperature 180(2)
_cell_measurement_theta_max 32.03
_cell_measurement_theta_min 2.62
_cell_measurement_wavelength 0.71073
_cell_volume 1805.6(3)
_computing_cell_refinement 'CrysAlis RED, Oxford Diffraction Ltd.'
_computing_data_collection 'CrysAlis CCD, Oxford Diffraction Ltd.'
_computing_data_reduction 'CrysAlis RED, Oxford Diffraction Ltd.'
_computing_molecular_graphics 'Ortep-3 for Windows (Farrugia, 1997)'
_computing_publication_material 'WinGX publication routines (Farrugia, 1999)'
_computing_structure_refinement 'SHELXL-97 (Sheldrick, 1997)'
_computing_structure_solution 'SIR92 (Giacovazzo et al, 1993)'
_diffrn_ambient_temperature 180(2)
_diffrn_measured_fraction_theta_full 0.912
_diffrn_measured_fraction_theta_max 0.912
_diffrn_measurement_device_type 'Oxford-Diffraction XCALIBUR'
_diffrn_measurement_method \w-\f
_diffrn_radiation_monochromator graphite
_diffrn_radiation_source 'fine-focus sealed tube'
_diffrn_radiation_type MoK\a
_diffrn_radiation_wavelength 0.71073
_diffrn_reflns_av_R_equivalents 0.0466
_diffrn_reflns_av_unetI/netI 0.061
_diffrn_reflns_limit_h_max 12
_diffrn_reflns_limit_h_min -11
_diffrn_reflns_limit_k_max 22
_diffrn_reflns_limit_k_min -23
_diffrn_reflns_limit_l_max 16
_diffrn_reflns_limit_l_min -17
_diffrn_reflns_number 16234
_diffrn_reflns_theta_full 30.55
_diffrn_reflns_theta_max 30.55
_diffrn_reflns_theta_min 3.23
_diffrn_standards_decay_% 0
_diffrn_standards_interval_count 0
_diffrn_standards_interval_time 0
_diffrn_standards_number 0
_exptl_absorpt_coefficient_mu 0.532
_exptl_absorpt_correction_T_max 0.947
_exptl_absorpt_correction_T_min 0.858
_exptl_absorpt_correction_type refdelf
_exptl_absorpt_process_details
;
        (See: Walker, N. & Stuart, D. (1983) Acta Cryst. A39, 158-166)
;
_exptl_crystal_colour colourless
_exptl_crystal_density_diffrn 1.443
_exptl_crystal_density_method 'not measured'
_exptl_crystal_description block
_exptl_crystal_F_000 808
_exptl_crystal_size_max 0.3
_exptl_crystal_size_mid 0.2
_exptl_crystal_size_min 0.08
_refine_diff_density_max 0.403
_refine_diff_density_min -0.327
_refine_diff_density_rms 0.053
_refine_ls_extinction_method none
_refine_ls_goodness_of_fit_ref 0.928
_refine_ls_hydrogen_treatment constr
_refine_ls_matrix_type full
_refine_ls_number_parameters 223
_refine_ls_number_reflns 5078
_refine_ls_number_restraints 0
_refine_ls_restrained_S_all 0.928
_refine_ls_R_factor_all 0.0706
_refine_ls_R_factor_gt 0.039
_refine_ls_shift/su_max 0.001
_refine_ls_shift/su_mean 0
_refine_ls_structure_factor_coef Fsqd
_refine_ls_weighting_details 'calc w=1/[\s^2^(Fo^2^)+(0.0447P)^2^+0.0000P] where P=(Fo^2^+2Fc^2^)/3'
_refine_ls_weighting_scheme calc
_refine_ls_wR_factor_gt 0.0862
_refine_ls_wR_factor_ref 0.0957
_reflns_number_gt 3226
_reflns_number_total 5078
_reflns_threshold_expression >2\s(I)
_cod_data_source_file om800234z_si_002.cif
_cod_data_source_block (1)
_cod_database_code 4071560

loop_
_symmetry_equiv_pos_as_xyz
'x, y, z'
'-x+1/2, y+1/2, -z+1/2'
'-x, -y, -z'
'x-1/2, -y-1/2, z-1/2'

loop_
_atom_site_label
_atom_site_type_symbol
_atom_site_fract_x
_atom_site_fract_y
_atom_site_fract_z
_atom_site_U_iso_or_equiv
_atom_site_adp_type
_atom_site_occupancy
_atom_site_symmetry_multiplicity
_atom_site_calc_flag
_atom_site_refinement_flags
Ti1 Ti 0.47922(4) 0.915029(18) 0.43776(2) 0.02433(10) Uani 1 1 d .
F22 F 0.76918(13) 0.99768(7) 0.35803(9) 0.0453(3) Uani 1 1 d .
F33 F 0.88434(15) 1.01357(8) 0.16193(11) 0.0588(4) Uani 1 1 d .
F44 F 0.73154(16) 0.95587(8) -0.02881(10) 0.0608(4) Uani 1 1 d .
F55 F 0.46610(15) 0.87857(8) -0.02133(9) 0.0579(4) Uani 1 1 d .
F66 F 0.35634(14) 0.85800(8) 0.17445(10) 0.0524(3) Uani 1 1 d .
O1 O 0.28519(14) 0.89394(7) 0.41868(10) 0.0321(3) Uani 1 1 d .
O2 O 0.55783(14) 0.81941(7) 0.45411(10) 0.0324(3) Uani 1 1 d .
O3 O 0.56480(13) 0.96336(7) 0.57706(9) 0.0250(3) Uani 1 1 d .
C1 C 0.5581(2) 0.92755(10) 0.27439(14) 0.0283(4) Uani 1 1 d .
C2 C 0.6908(2) 0.96655(11) 0.26479(15) 0.0331(4) Uani 1 1 d .
C3 C 0.7524(2) 0.97587(11) 0.16565(17) 0.0383(5) Uani 1 1 d .
C4 C 0.6760(3) 0.94595(12) 0.06971(16) 0.0404(5) Uani 1 1 d .
C5 C 0.5426(2) 0.90732(12) 0.07385(15) 0.0386(5) Uani 1 1 d .
C6 C 0.4874(2) 0.89840(11) 0.17497(16) 0.0351(4) Uani 1 1 d .
C7 C 0.1851(2) 0.82771(13) 0.41476(19) 0.0462(5) Uani 1 1 d .
H7 H 0.2331 0.7815 0.3805 0.055 Uiso 1 1 calc R
C8 C 0.0442(3) 0.84966(17) 0.3414(2) 0.0737(8) Uani 1 1 d .
H8A H -0.0081 0.892 0.3772 0.111 Uiso 1 1 calc R
H8B H -0.0212 0.803 0.3303 0.111 Uiso 1 1 calc R
H8C H 0.0701 0.8683 0.269 0.111 Uiso 1 1 calc R
C9 C 0.1584(3) 0.80599(15) 0.5319(2) 0.0688(8) Uani 1 1 d .
H9A H 0.2537 0.791 0.5747 0.103 Uiso 1 1 calc R
H9B H 0.0884 0.7611 0.5298 0.103 Uiso 1 1 calc R
H9C H 0.1155 0.8517 0.5676 0.103 Uiso 1 1 calc R
C10 C 0.6252(2) 0.74247(11) 0.44776(17) 0.0413(5) Uani 1 1 d .
H10 H 0.7242 0.7429 0.4952 0.05 Uiso 1 1 calc R
C11 C 0.5269(3) 0.68086(13) 0.4933(2) 0.0583(7) Uani 1 1 d .
H11A H 0.5084 0.6958 0.5692 0.087 Uiso 1 1 calc R
H11B H 0.5772 0.6291 0.4951 0.087 Uiso 1 1 calc R
H11C H 0.4312 0.6776 0.4454 0.087 Uiso 1 1 calc R
C12 C 0.6523(3) 0.72623(13) 0.3295(2) 0.0550(6) Uani 1 1 d .
H12A H 0.556 0.7241 0.2821 0.082 Uiso 1 1 calc R
H12B H 0.7043 0.6753 0.3257 0.082 Uiso 1 1 calc R
H12C H 0.7142 0.7688 0.3033 0.082 Uiso 1 1 calc R
C13 C 0.6658(2) 0.93258(11) 0.66943(14) 0.0335(4) Uani 1 1 d .
H13 H 0.6835 0.976 0.7262 0.04 Uiso 1 1 calc R
C14 C 0.5928(3) 0.86414(12) 0.72397(16) 0.0476(6) Uani 1 1 d .
H14A H 0.4963 0.8815 0.7465 0.071 Uiso 1 1 calc R
H14B H 0.6584 0.8465 0.79 0.071 Uiso 1 1 calc R
H14C H 0.5762 0.82 0.6708 0.071 Uiso 1 1 calc R
C15 C 0.8155(2) 0.91168(13) 0.63128(18) 0.0465(5) Uani 1 1 d .
H15A H 0.8029 0.8669 0.579 0.07 Uiso 1 1 calc R
H15B H 0.8862 0.8969 0.6961 0.07 Uiso 1 1 calc R
H15C H 0.8547 0.9577 0.594 0.07 Uiso 1 1 calc R

loop_
_atom_site_aniso_label
_atom_site_aniso_U_11
_atom_site_aniso_U_22
_atom_site_aniso_U_33
_atom_site_aniso_U_23
_atom_site_aniso_U_13
_atom_site_aniso_U_12
Ti1 0.02734(18) 0.02283(16) 0.02240(16) -0.00201(13) 0.00103(12) 0.00046(14)
F22 0.0437(7) 0.0520(7) 0.0394(7) -0.0104(5) 0.0018(5) -0.0074(6)
F33 0.0567(9) 0.0605(8) 0.0632(9) 0.0078(7) 0.0244(7) -0.0112(7)
F44 0.0805(10) 0.0716(9) 0.0351(7) 0.0102(6) 0.0270(7) 0.0143(8)
F55 0.0747(10) 0.0700(9) 0.0267(6) -0.0122(6) -0.0038(6) 0.0047(7)
F66 0.0485(8) 0.0679(9) 0.0400(7) -0.0141(6) 0.0017(6) -0.0158(7)
O1 0.0296(7) 0.0312(7) 0.0351(7) -0.0033(5) 0.0024(6) -0.0048(5)
O2 0.0436(8) 0.0238(7) 0.0294(7) -0.0037(5) 0.0019(6) 0.0061(6)
O3 0.0283(7) 0.0241(6) 0.0217(6) -0.0006(5) -0.0007(5) 0.0042(5)
C1 0.0324(10) 0.0254(9) 0.0272(9) -0.0012(7) 0.0038(7) 0.0037(8)
C2 0.0389(12) 0.0305(10) 0.0293(9) -0.0037(8) 0.0016(8) 0.0047(9)
C3 0.0411(12) 0.0329(10) 0.0431(12) 0.0063(9) 0.0143(9) 0.0015(9)
C4 0.0551(14) 0.0397(11) 0.0284(10) 0.0050(9) 0.0137(9) 0.0150(10)
C5 0.0511(14) 0.0389(11) 0.0250(10) -0.0039(8) 0.0010(9) 0.0103(10)
C6 0.0396(12) 0.0328(10) 0.0326(10) -0.0027(8) 0.0031(9) 0.0025(9)
C7 0.0363(12) 0.0359(12) 0.0666(15) -0.0138(10) 0.0070(11) -0.0091(9)
C8 0.0357(14) 0.0807(19) 0.100(2) -0.0228(17) -0.0122(14) -0.0106(13)
C9 0.0693(19) 0.0552(16) 0.087(2) 0.0115(14) 0.0331(16) -0.0156(14)
C10 0.0453(13) 0.0266(10) 0.0494(12) -0.0054(9) -0.0058(10) 0.0101(9)
C11 0.086(2) 0.0306(12) 0.0606(15) 0.0021(11) 0.0174(14) 0.0078(12)
C12 0.0644(17) 0.0385(12) 0.0658(16) -0.0138(11) 0.0238(13) 0.0075(11)
C13 0.0422(12) 0.0314(10) 0.0237(9) -0.0023(7) -0.0096(8) 0.0072(8)
C14 0.0747(17) 0.0379(11) 0.0283(10) 0.0068(9) -0.0023(10) 0.0082(11)
C15 0.0405(13) 0.0446(12) 0.0503(13) -0.0077(10) -0.0125(10) 0.0121(10)

loop_
_atom_type_symbol
_atom_type_description
_atom_type_scat_dispersion_real
_atom_type_scat_dispersion_imag
_atom_type_scat_source
C C 0.0033 0.0016 'International Tables Vol C Tables 4.2.6.8 and 6.1.1.4'
H H 0 0 'International Tables Vol C Tables 4.2.6.8 and 6.1.1.4'
O O 0.0106 0.006 'International Tables Vol C Tables 4.2.6.8 and 6.1.1.4'
F F 0.0171 0.0103 'International Tables Vol C Tables 4.2.6.8 and 6.1.1.4'
Ti Ti 0.2776 0.4457 'International Tables Vol C Tables 4.2.6.8 and 6.1.1.4'

loop_
_geom_angle_atom_site_label_1
_geom_angle_atom_site_label_2
_geom_angle_atom_site_label_3
_geom_angle
_geom_angle_site_symmetry_1
_geom_angle_site_symmetry_3
O2 Ti1 O1 101.99(6) . .
O2 Ti1 O3 99.90(5) . .
O1 Ti1 O3 118.88(5) . .
O2 Ti1 O3 167.35(6) . 3_676
O1 Ti1 O3 90.66(5) . 3_676
O3 Ti1 O3 73.52(5) . 3_676
O2 Ti1 C1 91.30(6) . .
O1 Ti1 C1 108.62(7) . .
O3 Ti1 C1 127.13(6) . .
O3 Ti1 C1 84.56(5) 3_676 .
O2 Ti1 Ti1 137.23(4) . 3_676
O1 Ti1 Ti1 107.33(4) . 3_676
O3 Ti1 Ti1 38.31(3) . 3_676
O3 Ti1 Ti1 35.21(3) 3_676 3_676
C1 Ti1 Ti1 107.55(5) . 3_676
C7 O1 Ti1 140.14(13) . .
C10 O2 Ti1 170.29(12) . .
C13 O3 Ti1 131.69(10) . .
C13 O3 Ti1 120.82(10) . 3_676
Ti1 O3 Ti1 106.48(5) . 3_676
C2 C1 C6 114.37(16) . .
C2 C1 Ti1 119.75(13) . .
C6 C1 Ti1 125.87(14) . .
F22 C2 C1 118.99(16) . .
F22 C2 C3 116.78(18) . .
C1 C2 C3 124.22(18) . .
F33 C3 C4 120.05(18) . .
F33 C3 C2 121.45(19) . .
C4 C3 C2 118.50(19) . .
F44 C4 C5 120.25(19) . .
F44 C4 C3 119.8(2) . .
C5 C4 C3 119.92(18) . .
F55 C5 C4 119.91(18) . .
F55 C5 C6 120.76(19) . .
C4 C5 C6 119.33(18) . .
F66 C6 C5 116.77(17) . .
F66 C6 C1 119.58(17) . .
C5 C6 C1 123.65(19) . .
O1 C7 C8 108.08(19) . .
O1 C7 C9 109.03(18) . .
C8 C7 C9 113.5(2) . .
O2 C10 C12 109.27(16) . .
O2 C10 C11 109.54(17) . .
C12 C10 C11 112.80(18) . .
O3 C13 C15 110.47(15) . .
O3 C13 C14 110.03(16) . .
C15 C13 C14 113.56(17) . .

loop_
_geom_bond_atom_site_label_1
_geom_bond_atom_site_label_2
_geom_bond_distance
_geom_bond_site_symmetry_2
Ti1 O2 1.7585(12) .
Ti1 O1 1.7650(13) .
Ti1 O3 1.9415(11) .
Ti1 O3 2.0875(11) 3_676
Ti1 C1 2.1764(17) .
Ti1 Ti1 3.2289(7) 3_676
F22 C2 1.360(2) .
F33 C3 1.348(2) .
F44 C4 1.349(2) .
F55 C5 1.356(2) .
F66 C6 1.357(2) .
O1 C7 1.428(2) .
O2 C10 1.434(2) .
O3 C13 1.448(2) .
O3 Ti1 2.0875(11) 3_676
C1 C2 1.376(3) .
C1 C6 1.379(3) .
C2 C3 1.381(3) .
C3 C4 1.370(3) .
C4 C5 1.367(3) .
C5 C6 1.375(3) .
C7 C8 1.503(3) .
C7 C9 1.504(3) .
C10 C12 1.498(3) .
C10 C11 1.504(3) .
C13 C15 1.510(3) .
C13 C14 1.512(3) .
